data_7236949
loop_
_publ_author_name
'Liao, Wei-Qiang'
'Gao, Ji-Xing'
'Hua, Xiu-Ni'
'Chen, Xiao-Gang'
'Lu, Yang'

_publ_section_title
;
 Unusual two-step sequential reversible phase transitions with coexisting
 switchable nonlinear optical and dielectric behaviors in
 [(CH3)3NCH2Cl]2[ZnCl4]
;
_journal_issue 45
_journal_name_full 'Journal of Materials Chemistry C'
_journal_page_first 11873
_journal_paper_doi 10.1039/C7TC04095D
_journal_volume 5
_journal_year 2017
_chemical_formula_moiety 'Cl4 Zn, 2(C4 H11 Cl N)'
_chemical_formula_sum 'C8 H22 Cl6 N2 Zn'
_chemical_formula_weight 424.37
_space_group_crystal_system orthorhombic
_space_group_IT_number 62
_space_group_name_Hall '-P 2n 2a'
_space_group_name_H-M_alt 'P m c n'
_atom_sites_solution_hydrogens difmap
_atom_sites_solution_primary direct
_atom_sites_solution_secondary geom
_audit_creation_method SHELXL-2014/7
_audit_update_record
;
2017-10-22 deposited with the CCDC.
2017-11-01 downloaded from the CCDC.
;
_cell_angle_alpha 90
_cell_angle_beta 90
_cell_angle_gamma 90
_cell_formula_units_Z 4
_cell_length_a 9.160(11)
_cell_length_b 16.94(2)
_cell_length_c 12.125(14)
_cell_measurement_reflns_used 4784
_cell_measurement_temperature 348(2)
_cell_measurement_theta_max 27.5010
_cell_measurement_theta_min 1.6795
_cell_volume 1881(4)
_computing_cell_refinement 'CrystalClear (Rigaku Inc., 2008)'
_computing_data_collection 'CrystalClear (Rigaku Inc., 2008)'
_computing_data_reduction 'CrystalClear (Rigaku Inc., 2008)'
_computing_molecular_graphics 'DIAMOND (Brandenburg & Putz, 2005)'
_computing_publication_material 'SHELXL-2014/7 (Sheldrick, 2008)'
_computing_structure_refinement 'SHELXL-2014/7 (Sheldrick, 2014)'
_computing_structure_solution 'SHELXL-2014/7 (Sheldrick, 2014)'
_diffrn_ambient_temperature 348(2)
_diffrn_measured_fraction_theta_full 0.996
_diffrn_measured_fraction_theta_max 0.997
_diffrn_measurement_device_type 'Rigaku, SCXmini'
_diffrn_measurement_method '\w scans'
_diffrn_radiation_type MoK\a
_diffrn_radiation_wavelength 0.71073
_diffrn_reflns_av_R_equivalents 0.0620
_diffrn_reflns_av_unetI/netI 0.0399
_diffrn_reflns_Laue_measured_fraction_full 0.996
_diffrn_reflns_Laue_measured_fraction_max 0.997
_diffrn_reflns_limit_h_max 11
_diffrn_reflns_limit_h_min -11
_diffrn_reflns_limit_k_max 21
_diffrn_reflns_limit_k_min -12
_diffrn_reflns_limit_l_max 11
_diffrn_reflns_limit_l_min -15
_diffrn_reflns_number 13338
_diffrn_reflns_point_group_measured_fraction_full 0.996
_diffrn_reflns_point_group_measured_fraction_max 0.997
_diffrn_reflns_theta_full 25.242
_diffrn_reflns_theta_max 27.452
_diffrn_reflns_theta_min 2.066
_exptl_absorpt_coefficient_mu 2.142
_exptl_absorpt_correction_T_max 0.652
_exptl_absorpt_correction_T_min 0.492
_exptl_absorpt_correction_type multi-scan
_exptl_absorpt_process_details 'CrystalClear (Rigaku Inc., 2008)'
_exptl_crystal_colour colorless
_exptl_crystal_density_diffrn 1.499
_exptl_crystal_description block
_exptl_crystal_F_000 864
_exptl_crystal_size_max 0.380
_exptl_crystal_size_mid 0.280
_exptl_crystal_size_min 0.200
_refine_diff_density_max 1.063
_refine_diff_density_min -1.009
_refine_diff_density_rms 0.171
_refine_ls_extinction_method 'SHELXL-2014/7 (Sheldrick 2014'
_refine_ls_goodness_of_fit_ref 1.020
_refine_ls_hydrogen_treatment constr
_refine_ls_matrix_type full
_refine_ls_number_parameters 119
_refine_ls_number_reflns 2276
_refine_ls_number_restraints 133
_refine_ls_restrained_S_all 1.004
_refine_ls_R_factor_all 0.2877
_refine_ls_R_factor_gt 0.2805
_refine_ls_shift/su_max 0.000
_refine_ls_shift/su_mean 0.000
_refine_ls_structure_factor_coef Fsqd
_refine_ls_weighting_details 'w=1/[\s^2^(Fo^2^)+(0.1757P)^2^+43.0526P] where P=(Fo^2^+2Fc^2^)/3'
_refine_ls_weighting_scheme calc
_refine_ls_wR_factor_gt 0.5163
_refine_ls_wR_factor_ref 0.5218
_reflns_Friedel_coverage 0.000
_reflns_number_gt 2147
_reflns_number_total 2282
_reflns_threshold_expression 'I > 2\s(I)'
_cod_data_source_file c7tc04095d2.cif
_cod_data_source_block 1-348K
_cod_depositor_comments
;
The following automatic conversions were performed:

data item '_exptl_absorpt_correction_type' value 'Multi-scan' was
changed to 'multi-scan' in accordance with the
/home/saulius/struct/COD-crude-data/automatic-downloads/DataCite-retrospective/RSC/depositions/lib/dictionaries/cif_core.dic
dictionary named 'cif_core.dic' version 2.4.2 last updated on
2011-04-26.

Automatic conversion script
Id: cif_fix_values 6909 2019-04-08 15:41:33Z antanas 
;
_cod_database_code 7236949
_shelx_shelxl_version_number 2014/7
_shelx_space_group_comment
;
The symmetry employed for this shelxl refinement is uniquely defined
by the following loop, which should always be used as a source of
symmetry information in preference to the above space-group names.
They are only intended as comments.
;
_shelx_estimated_absorpt_t_min 0.497
_shelx_estimated_absorpt_t_max 0.674

loop_
_space_group_symop_operation_xyz
'x, y, z'
'-x, y+1/2, -z+1/2'
'x+1/2, -y, -z'
'-x+1/2, -y+1/2, z+1/2'
'-x, -y, -z'
'x, -y-1/2, z-1/2'
'-x-1/2, y, z'
'x-1/2, y-1/2, -z-1/2'

loop_
_atom_site_label
_atom_site_type_symbol
_atom_site_fract_x
_atom_site_fract_y
_atom_site_fract_z
_atom_site_U_iso_or_equiv
_atom_site_adp_type
_atom_site_occupancy
_atom_site_site_symmetry_order
_atom_site_calc_flag
_atom_site_refinement_flags_posn
_atom_site_refinement_flags_adp
_atom_site_refinement_flags_occupancy
Zn1 Zn 0.7500 0.89274(19) 0.7224(2) 0.0897(12) Uani 1 2 d DS TU P
Cl1 Cl 0.7500 0.8850(17) 0.5349(9) 0.128(3) Uani 0.5 2 d DS TU P
Cl1' Cl 0.7500 0.875(2) 0.5384(7) 0.127(3) Uani 0.5 2 d DS TU P
Cl2 Cl 0.5883(17) 0.8057(7) 0.7904(12) 0.140(3) Uani 0.5 1 d D U P
Cl2' Cl 0.5331(13) 0.8560(9) 0.7938(11) 0.141(3) Uani 0.5 1 d D U P
Cl3 Cl 0.6962(13) 1.0162(6) 0.7752(11) 0.136(5) Uani 0.5 1 d D U P
Cl5 Cl 0.665(3) 0.4511(14) 0.618(2) 0.238(10) Uani 0.5 1 d D U P
Cl6 Cl 0.2500 0.7052(11) 0.6003(17) 0.245(8) Uani 1 2 d DS TU P
C1 C 0.7500 0.5311(16) 0.563(3) 0.156(9) Uani 1 2 d DS TU P
H1A H 0.7059 0.5414 0.4922 0.187 Uiso 0.5 1 d R U P
H1B H 0.8496 0.5162 0.5492 0.187 Uiso 0.5 1 d R U P
C2 C 0.622(3) 0.648(2) 0.591(2) 0.187(11) Uani 1 1 d D U .
H2A H 0.6227 0.6583 0.5127 0.281 Uiso 1 1 d R U .
H2B H 0.5358 0.6197 0.6101 0.281 Uiso 1 1 d R U .
H2C H 0.6245 0.6976 0.6297 0.281 Uiso 1 1 d R U .
C3 C 0.7500 0.593(2) 0.7502(19) 0.16(2) Uani 1 2 d DS T P
H3A H 0.8345 0.5620 0.7693 0.247 Uiso 0.5 1 d R U P
H3B H 0.7500 0.6418 0.7894 0.247 Uiso 1 2 d R U P
H3C H 0.6634 0.5640 0.7698 0.247 Uiso 0.5 1 d R U P
C4 C 0.2500 0.8060(14) 0.618(3) 0.185(7) Uani 1 2 d DS TU P
H4A H 0.3349 0.8208 0.6593 0.222 Uiso 0.5 1 d R U P
H4B H 0.1651 0.8208 0.6593 0.222 Uiso 0.5 1 d R U P
C5 C 0.123(6) 0.819(2) 0.441(4) 0.185(5) Uani 0.5 1 d D U P
H5A H 0.1242 0.8465 0.3714 0.277 Uiso 0.5 1 d R U P
H5B H 0.1253 0.7632 0.4274 0.277 Uiso 0.5 1 d R U P
H5C H 0.0355 0.8323 0.4801 0.277 Uiso 0.5 1 d R U P
C5' C 0.135(8) 0.854(2) 0.448(6) 0.185(5) Uani 0.5 1 d D U P
H5'A H 0.1361 0.8811 0.3789 0.277 Uiso 0.5 1 d R U P
H5'B H 0.1372 0.7977 0.4349 0.277 Uiso 0.5 1 d R U P
H5'C H 0.0473 0.8668 0.4876 0.277 Uiso 0.5 1 d R U P
C6 C 0.2500 0.9316(14) 0.522(3) 0.187(6) Uani 1 2 d DS TU P
H6A H 0.2500 0.9598 0.4533 0.280 Uiso 1 2 d R U P
H6B H 0.1644 0.9453 0.5634 0.280 Uiso 0.5 1 d R U P
H6C H 0.3356 0.9453 0.5634 0.280 Uiso 0.5 1 d R U P
N1 N 0.7500 0.6034(17) 0.6285(19) 0.130(8) Uani 1 2 d DS TU P
N2 N 0.2500 0.8444(16) 0.507(3) 0.183(6) Uani 1 2 d DS TU P

loop_
_atom_site_aniso_label
_atom_site_aniso_U_11
_atom_site_aniso_U_22
_atom_site_aniso_U_33
_atom_site_aniso_U_23
_atom_site_aniso_U_13
_atom_site_aniso_U_12
Zn1 0.114(2) 0.095(2) 0.0601(15) -0.0049(15) 0.000 0.000
Cl1 0.161(7) 0.161(8) 0.0611(17) -0.011(3) 0.000 0.000
Cl1' 0.161(7) 0.159(7) 0.0612(18) -0.014(3) 0.000 0.000
Cl2 0.155(5) 0.130(4) 0.137(5) 0.000(5) 0.054(5) -0.017(4)
Cl2' 0.155(5) 0.132(5) 0.137(5) 0.000(5) 0.053(5) -0.016(4)
Cl3 0.140(11) 0.116(3) 0.153(8) -0.038(5) 0.066(8) 0.000(4)
Cl5 0.238(10) 0.238(10) 0.238(10) 0.0000(10) -0.0001(10) 0.0000(10)
Cl6 0.245(8) 0.245(8) 0.246(8) 0.001(2) 0.000 0.000
C1 0.156(9) 0.156(9) 0.156(9) -0.0001(10) 0.000 0.000
C2 0.22(3) 0.21(2) 0.127(19) 0.009(19) -0.04(2) 0.060(19)
C3 0.29(6) 0.15(3) 0.064(17) 0.007(18) 0.000 0.000
C4 0.185(7) 0.185(7) 0.185(7) 0.0000(10) 0.000 0.000
C5 0.182(8) 0.183(8) 0.188(7) 0.003(7) 0.000(4) 0.001(5)
C5' 0.182(8) 0.183(8) 0.188(7) 0.003(7) 0.000(4) 0.001(5)
C6 0.188(10) 0.183(9) 0.190(10) 0.000(8) 0.000 0.000
N1 0.151(15) 0.143(15) 0.096(13) -0.001(11) 0.000 0.000
N2 0.183(8) 0.181(8) 0.184(8) 0.002(7) 0.000 0.000

loop_
_atom_type_symbol
_atom_type_description
_atom_type_scat_dispersion_real
_atom_type_scat_dispersion_imag
_atom_type_scat_source
C C 0.0033 0.0016 'International Tables Vol C Tables 4.2.6.8 and 6.1.1.4'
H H 0.0000 0.0000 'International Tables Vol C Tables 4.2.6.8 and 6.1.1.4'
Cl Cl 0.1484 0.1585 'International Tables Vol C Tables 4.2.6.8 and 6.1.1.4'
N N 0.0061 0.0033 'International Tables Vol C Tables 4.2.6.8 and 6.1.1.4'
Zn Zn 0.2839 1.4301 'International Tables Vol C Tables 4.2.6.8 and 6.1.1.4'

loop_
_geom_angle_atom_site_label_1
_geom_angle_atom_site_label_2
_geom_angle_atom_site_label_3
_geom_angle
_geom_angle_site_symmetry_1
_geom_angle_site_symmetry_3
Cl3 Zn1 Cl3 25.4(6) . 7_755
Cl3 Zn1 Cl2 130.7(5) . 7_755
Cl3 Zn1 Cl2 111.3(4) 7_755 7_755
Cl3 Zn1 Cl2 111.3(4) . .
Cl3 Zn1 Cl2 130.7(5) 7_755 .
Cl2 Zn1 Cl2 82.5(9) 7_755 .
Cl3 Zn1 Cl1' 114.2(9) . .
Cl3 Zn1 Cl1' 114.2(10) 7_755 .
Cl2 Zn1 Cl1' 105.9(8) 7_755 .
Cl2 Zn1 Cl1' 105.9(8) . .
Cl3 Zn1 Cl2' 110.0(5) . 7_755
Cl3 Zn1 Cl2' 87.4(5) 7_755 7_755
Cl2 Zn1 Cl2' 25.4(4) 7_755 7_755
Cl2 Zn1 Cl2' 105.0(7) . 7_755
Cl1' Zn1 Cl2' 110.1(4) . 7_755
Cl3 Zn1 Cl2' 87.4(5) . .
Cl3 Zn1 Cl2' 110.0(5) 7_755 .
Cl2 Zn1 Cl2' 105.0(7) 7_755 .
Cl2 Zn1 Cl2' 25.4(4) . .
Cl1' Zn1 Cl2' 110.1(4) . .
Cl2' Zn1 Cl2' 123.5(9) 7_755 .
Cl3 Zn1 Cl1 109.8(7) . .
Cl3 Zn1 Cl1 109.8(7) 7_755 .
Cl2 Zn1 Cl1 109.2(6) 7_755 .
Cl2 Zn1 Cl1 109.2(6) . .
Cl1' Zn1 Cl1 4.5(15) . .
Cl2' Zn1 Cl1 111.6(5) 7_755 .
Cl2' Zn1 Cl1 111.6(5) . .
Cl2' Cl2 Zn1 77.7(8) . .
Cl2 Cl2' Zn1 76.8(8) . .
Cl3 Cl3 Zn1 77.3(3) 7_755 .
Cl5 Cl5 C1 62.7(9) 7_755 .
N1 C1 Cl5 117(3) . 7_755
N1 C1 Cl5 117(3) . .
Cl5 C1 Cl5 54.6(18) 7_755 .
N2 C4 Cl6 109(2) . .
C5' C5 N2 60(7) . .
C5 C5' N2 97(8) . .
N2 C6 C5' 42.2(18) . 7_655
C1 N1 C2 105.3(19) . .
C1 N1 C2 105.3(19) . 7_755
C2 N1 C2 106(4) . 7_755
C1 N1 C3 116(3) . .
C2 N1 C3 112.0(18) . .
C2 N1 C3 112.0(19) 7_755 .
C5' N2 C5' 110(9) . 7_655
C5' N2 C5 23.8(8) . .
C5' N2 C5 112(4) 7_655 .
C5' N2 C5 112(4) . 7_655
C5' N2 C5 23.8(8) 7_655 7_655
C5 N2 C5 104(6) . 7_655
C5' N2 C6 87.0(15) . .
C5' N2 C6 87.0(15) 7_655 .
C5 N2 C6 110.7(17) . .
C5 N2 C6 110.7(17) 7_655 .
C5' N2 C4 124(4) . .
C5' N2 C4 124(4) 7_655 .
C5 N2 C4 111.4(18) . .
C5 N2 C4 111.4(18) 7_655 .
C6 N2 C4 109.2(17) . .

loop_
_geom_bond_atom_site_label_1
_geom_bond_atom_site_label_2
_geom_bond_distance
_geom_bond_site_symmetry_2
Zn1 Cl3 2.241(10) .
Zn1 Cl3 2.241(10) 7_755
Zn1 Cl2 2.247(10) 7_755
Zn1 Cl2 2.247(10) .
Zn1 Cl1' 2.252(9) .
Zn1 Cl2' 2.255(8) 7_755
Zn1 Cl2' 2.255(8) .
Zn1 Cl1 2.277(12) .
Cl2 Cl2' 0.991(17) .
Cl3 Cl3 0.98(2) 7_755
Cl5 Cl5 1.56(5) 7_755
Cl5 C1 1.699(18) .
Cl6 C4 1.720(18) .
C1 N1 1.464(19) .
C1 Cl5 1.699(18) 7_755
C2 N1 1.467(17) .
C3 N1 1.487(18) .
C4 N2 1.488(19) .
C5 C5' 0.602(10) .
C5 N2 1.483(18) .
C5' N2 1.29(7) .
C6 N2 1.486(19) .
C6 C5' 1.91(5) 7_655
N1 C2 1.467(17) 7_755
N2 C5' 1.29(7) 7_655
N2 C5 1.483(18) 7_655

loop_
_geom_torsion_atom_site_label_1
_geom_torsion_atom_site_label_2
_geom_torsion_atom_site_label_3
_geom_torsion_atom_site_label_4
_geom_torsion
_geom_torsion_site_symmetry_1
_geom_torsion_site_symmetry_4
Cl5 Cl5 C1 N1 -105.3(19) 7_755 .
Cl5 C1 N1 C2 -155(2) 7_755 .
Cl5 C1 N1 C2 -93(3) . .
Cl5 C1 N1 C2 93(3) 7_755 7_755
Cl5 C1 N1 C2 155(2) . 7_755
Cl5 C1 N1 C3 -31.0(14) 7_755 .
Cl5 C1 N1 C3 31.0(14) . .
C5 C5' N2 C5' 99(14) . 7_655
C5 C5' N2 C5 73(15) . 7_655
C5 C5' N2 C6 -176(14) . .
C5 C5' N2 C4 -65(14) . .
C5' C5 N2 C5' -91(16) . 7_655
C5' C5 N2 C5 -114(14) . 7_655
C5' C5 N2 C6 5(15) . .
C5' C5 N2 C4 126(13) . .
C5' C6 N2 C5' -110(9) 7_655 .
C5' C6 N2 C5 -112(4) 7_655 .
C5' C6 N2 C5 2(6) 7_655 7_655
C5' C6 N2 C4 125(4) 7_655 .
Cl6 C4 N2 C5' 81(3) . .
Cl6 C4 N2 C5' -81(3) . 7_655
Cl6 C4 N2 C5 57(3) . .
Cl6 C4 N2 C5 -57(3) . 7_655
Cl6 C4 N2 C6 180.000(12) . .
